data_1548602
loop_
_publ_author_name
'Auerhammer, Dominic'
'Arrowsmith, Merle'
'Dewhurst, Rian D.'
'Kupfer, Thomas'
'B\"ohnke, Julian'
'Braunschweig, Holger'

_publ_section_title
;
 Closely related yet different: a borylene and its dimer are
 non-interconvertible but connected through reactivity.
;
_journal_issue 8
_journal_name_full 'Chemical science'
_journal_page_first 2252
_journal_page_last 2260
_journal_paper_doi 10.1039/c7sc04789d
_journal_volume 9
_journal_year 2018
_chemical_formula_moiety 'C33 H41 B N2 S2, C4 H8 O'
_chemical_formula_sum 'C37 H49 B N2 O S2'
_chemical_formula_weight 612.71
_chemical_properties_physical Air-sensitive,Moisture-sensitive
_space_group_crystal_system monoclinic
_space_group_IT_number 14
_space_group_name_Hall '-P 2yn'
_space_group_name_H-M_alt 'P 1 21/n 1'
_symmetry_space_group_name_Hall '-P 2yn'
_symmetry_space_group_name_H-M 'P 1 21/n 1'
_atom_sites_solution_hydrogens geom
_audit_creation_method SHELXL-2014/7
_audit_update_record
;
2017-10-27 deposited with the CCDC.
2018-01-04 downloaded from the CCDC.
;
_cell_angle_alpha 90
_cell_angle_beta 91.75(3)
_cell_angle_gamma 90
_cell_formula_units_Z 4
_cell_length_a 10.672(2)
_cell_length_b 16.818(4)
_cell_length_c 18.902(5)
_cell_measurement_reflns_used 9927
_cell_measurement_temperature 446(2)
_cell_measurement_theta_max 26.36
_cell_measurement_theta_min 2.22
_cell_volume 3391.0(14)
_computing_cell_refinement 'Saint+ ver. V8.34A (Bruker AXS)'
_computing_data_collection 'APEX2 ver. 2014.9 (Bruker AXS)'
_computing_data_reduction 'Saint+ ver. V8.34A (Bruker AXS)'
_computing_molecular_graphics 'ShelXLe (Huebschle et all, 2011)'
_computing_publication_material 'SHELXL-2014/7 (Sheldrick, 2014)'
_computing_structure_refinement 'SHELXL-2014/7 (Sheldrick, 2014)'
_computing_structure_solution 'SHELXT (Sheldrick, 2014)'
_diffrn_ambient_temperature 446(2)
_diffrn_detector 'CCD area detector (Apex2)'
_diffrn_detector_area_resol_mean 8.333
_diffrn_measured_fraction_theta_full 1.000
_diffrn_measured_fraction_theta_max 0.997
_diffrn_measurement_device_type 'Bruker X8-APEX II'
_diffrn_measurement_method '\f and \w scans'
_diffrn_radiation_monochromator graphite
_diffrn_radiation_type MoK\a
_diffrn_radiation_wavelength 0.71073
_diffrn_reflns_av_R_equivalents 0.0648
_diffrn_reflns_av_unetI/netI 0.0310
_diffrn_reflns_Laue_measured_fraction_full 1.000
_diffrn_reflns_Laue_measured_fraction_max 0.997
_diffrn_reflns_limit_h_max 12
_diffrn_reflns_limit_h_min -13
_diffrn_reflns_limit_k_max 21
_diffrn_reflns_limit_k_min -21
_diffrn_reflns_limit_l_max 23
_diffrn_reflns_limit_l_min -20
_diffrn_reflns_number 74082
_diffrn_reflns_point_group_measured_fraction_full 1.000
_diffrn_reflns_point_group_measured_fraction_max 0.997
_diffrn_reflns_theta_full 26.000
_diffrn_reflns_theta_max 26.405
_diffrn_reflns_theta_min 1.621
_diffrn_source 'rotating-anode (Nonius FR-591)'
_exptl_absorpt_coefficient_mu 0.189
_exptl_absorpt_correction_T_max 0.7399
_exptl_absorpt_correction_T_min 0.6871
_exptl_absorpt_correction_type multi-scan
_exptl_absorpt_process_details 'SadAbs 2014/5 (Bruker AXS)'
_exptl_crystal_colour colourless
_exptl_crystal_density_diffrn 1.200
_exptl_crystal_description block
_exptl_crystal_F_000 1320
_exptl_crystal_size_max 0.58
_exptl_crystal_size_mid 0.28
_exptl_crystal_size_min 0.28
_refine_diff_density_max 0.336
_refine_diff_density_min -0.274
_refine_diff_density_rms 0.048
_refine_ls_extinction_method none
_refine_ls_goodness_of_fit_ref 1.022
_refine_ls_hydrogen_treatment constr
_refine_ls_matrix_type full
_refine_ls_number_parameters 426
_refine_ls_number_reflns 6933
_refine_ls_number_restraints 0
_refine_ls_restrained_S_all 1.022
_refine_ls_R_factor_all 0.0423
_refine_ls_R_factor_gt 0.0352
_refine_ls_shift/su_max 0.001
_refine_ls_shift/su_mean 0.000
_refine_ls_structure_factor_coef Fsqd
_refine_ls_weighting_details 'w=1/[\s^2^(Fo^2^)+(0.0405P)^2^+1.9170P] where P=(Fo^2^+2Fc^2^)/3'
_refine_ls_weighting_scheme calc
_refine_ls_wR_factor_gt 0.0865
_refine_ls_wR_factor_ref 0.0917
_reflns_Friedel_coverage 0.000
_reflns_number_gt 6042
_reflns_number_total 6935
_reflns_threshold_expression 'I > 2\s(I)'
_cod_data_source_file c7sc04789d2.cif
_cod_data_source_block Cu359
_cod_depositor_comments 'Adding full bibliography for 1548594--1548603.cif.'
_cod_original_cell_volume 3390.8(13)
_cod_database_code 1548602
_shelx_shelxl_version_number 2014/7
_shelx_space_group_comment
;
The symmetry employed for this shelxl refinement is uniquely defined
by the following loop, which should always be used as a source of
symmetry information in preference to the above space-group names.
They are only intended as comments.
;
_shelx_estimated_absorpt_t_min 0.899
_shelx_estimated_absorpt_t_max 0.949

loop_
_space_group_symop_operation_xyz
'x, y, z'
'-x+1/2, y+1/2, -z+1/2'
'-x, -y, -z'
'x-1/2, -y-1/2, z-1/2'

loop_
_atom_site_label
_atom_site_type_symbol
_atom_site_fract_x
_atom_site_fract_y
_atom_site_fract_z
_atom_site_U_iso_or_equiv
_atom_site_adp_type
_atom_site_occupancy
_atom_site_site_symmetry_order
_atom_site_calc_flag
_atom_site_refinement_flags_posn
_atom_site_refinement_flags_adp
_atom_site_refinement_flags_occupancy
_atom_site_disorder_assembly
_atom_site_disorder_group
S1 S 0.71596(3) 0.44418(2) 0.27292(2) 0.01241(9) Uani 1 1 d . . . . .
S2 S 0.52000(3) 0.56422(2) 0.20374(2) 0.01321(9) Uani 1 1 d . . . . .
O1 O 0.01731(13) 0.26262(7) 0.47177(7) 0.0368(3) Uani 1 1 d . . . . .
N1 N 0.82918(10) 0.55832(6) 0.14285(6) 0.0099(2) Uani 1 1 d . . . . .
N2 N 0.69978(11) 0.62980(7) 0.38075(6) 0.0175(3) Uani 1 1 d . . . . .
C1 C 0.77199(12) 0.59448(8) 0.19382(7) 0.0104(3) Uani 1 1 d . . . . .
C2 C 0.87887(13) 0.61474(8) 0.08567(7) 0.0155(3) Uani 1 1 d . . . . .
C3A C 1.02568(19) 0.61409(13) 0.08682(12) 0.0204(6) Uani 0.757(4) 1 d . . P A 1
H3AA H 1.0550 0.6499 0.0514 0.031 Uiso 0.757(4) 1 calc R U P A 1
H3AB H 1.0548 0.5613 0.0772 0.031 Uiso 0.757(4) 1 calc R U P A 1
H3AC H 1.0572 0.6307 0.1326 0.031 Uiso 0.757(4) 1 calc R U P A 1
C4A C 0.8326(2) 0.59102(13) 0.01310(10) 0.0228(6) Uani 0.757(4) 1 d . . P A 1
H4AA H 0.8747 0.6220 -0.0216 0.034 Uiso 0.757(4) 1 calc R U P A 1
H4AB H 0.7439 0.6002 0.0087 0.034 Uiso 0.757(4) 1 calc R U P A 1
H4AC H 0.8495 0.5356 0.0057 0.034 Uiso 0.757(4) 1 calc R U P A 1
C5A C 0.8278(3) 0.69458(14) 0.10960(14) 0.0170(5) Uani 0.757(4) 1 d . . P A 1
H5AA H 0.7551 0.7095 0.0805 0.020 Uiso 0.757(4) 1 calc R U P A 1
H5AB H 0.8911 0.7356 0.1056 0.020 Uiso 0.757(4) 1 calc R U P A 1
C3B C 0.9850(6) 0.5845(4) 0.0489(4) 0.0192(17) Uani 0.243(4) 1 d . . P A -1
H3BA H 1.0030 0.6191 0.0101 0.029 Uiso 0.243(4) 1 calc R U P A -1
H3BB H 0.9661 0.5322 0.0311 0.029 Uiso 0.243(4) 1 calc R U P A -1
H3BC H 1.0565 0.5819 0.0809 0.029 Uiso 0.243(4) 1 calc R U P A -1
C4B C 0.7594(7) 0.6202(4) 0.0284(3) 0.0201(17) Uani 0.243(4) 1 d . . P A -1
H4BA H 0.7759 0.6602 -0.0063 0.030 Uiso 0.243(4) 1 calc R U P A -1
H4BB H 0.6848 0.6339 0.0529 0.030 Uiso 0.243(4) 1 calc R U P A -1
H4BC H 0.7478 0.5697 0.0055 0.030 Uiso 0.243(4) 1 calc R U P A -1
C5B C 0.8835(8) 0.6907(4) 0.1252(4) 0.0131(15) Uani 0.243(4) 1 d . . P A -1
H5BA H 0.8590 0.7343 0.0941 0.016 Uiso 0.243(4) 1 calc R U P A -1
H5BB H 0.9680 0.7006 0.1434 0.016 Uiso 0.243(4) 1 calc R U P A -1
C6 C 0.79107(13) 0.68462(8) 0.18770(7) 0.0146(3) Uani 1 1 d . . . . .
C7 C 0.89024(14) 0.70956(9) 0.24415(9) 0.0246(3) Uani 1 1 d . . . . .
H7A H 0.9125 0.7642 0.2371 0.037 Uiso 1 1 calc R U . . .
H7B H 0.9634 0.6768 0.2402 0.037 Uiso 1 1 calc R U . . .
H7C H 0.8567 0.7032 0.2904 0.037 Uiso 1 1 calc R U . . .
C8 C 0.67390(14) 0.73515(8) 0.19653(9) 0.0229(3) Uani 1 1 d . . . . .
H8A H 0.6945 0.7903 0.1906 0.034 Uiso 1 1 calc R U . . .
H8B H 0.6423 0.7270 0.2430 0.034 Uiso 1 1 calc R U . . .
H8C H 0.6112 0.7200 0.1616 0.034 Uiso 1 1 calc R U . . .
C9 C 0.85584(12) 0.47267(7) 0.13859(7) 0.0101(3) Uani 1 1 d . . . . .
C10 C 0.96678(12) 0.44477(8) 0.17276(7) 0.0121(3) Uani 1 1 d . . . . .
C11 C 1.05646(13) 0.49495(9) 0.21869(8) 0.0188(3) Uani 1 1 d . . . . .
H11 H 1.0336 0.5510 0.2125 0.023 Uiso 1 1 calc R U . . .
C12 C 1.04750(16) 0.47383(13) 0.29744(9) 0.0365(4) Uani 1 1 d . . . . .
H12A H 1.1075 0.5046 0.3246 0.055 Uiso 1 1 calc R U . . .
H12B H 1.0648 0.4183 0.3040 0.055 Uiso 1 1 calc R U . . .
H12C H 0.9646 0.4854 0.3129 0.055 Uiso 1 1 calc R U . . .
C13 C 1.19271(14) 0.48441(9) 0.19707(9) 0.0237(3) Uani 1 1 d . . . . .
H13A H 1.2453 0.5210 0.2232 0.036 Uiso 1 1 calc R U . . .
H13B H 1.1988 0.4947 0.1473 0.036 Uiso 1 1 calc R U . . .
H13C H 1.2194 0.4310 0.2071 0.036 Uiso 1 1 calc R U . . .
C14 C 0.99573(13) 0.36439(8) 0.16562(7) 0.0150(3) Uani 1 1 d . . . . .
H14 H 1.0681 0.3446 0.1879 0.018 Uiso 1 1 calc R U . . .
C15 C 0.91973(13) 0.31329(8) 0.12632(7) 0.0166(3) Uani 1 1 d . . . . .
H15 H 0.9423 0.2603 0.1211 0.020 Uiso 1 1 calc R U . . .
C16 C 0.81004(13) 0.34155(8) 0.09492(7) 0.0156(3) Uani 1 1 d . . . . .
H16 H 0.7584 0.3066 0.0694 0.019 Uiso 1 1 calc R U . . .
C17 C 0.77432(12) 0.42124(8) 0.10034(7) 0.0123(3) Uani 1 1 d . . . . .
C18 C 0.64685(13) 0.44362(8) 0.06807(7) 0.0147(3) Uani 1 1 d . . . . .
H18 H 0.6322 0.5003 0.0764 0.018 Uiso 1 1 calc R U . . .
C19 C 0.63978(14) 0.42793(9) -0.01222(7) 0.0199(3) Uani 1 1 d . . . . .
H19A H 0.5593 0.4443 -0.0311 0.030 Uiso 1 1 calc R U . . .
H19B H 0.6512 0.3722 -0.0209 0.030 Uiso 1 1 calc R U . . .
H19C H 0.7044 0.4575 -0.0347 0.030 Uiso 1 1 calc R U . . .
C20 C 0.54277(13) 0.39550(9) 0.10295(8) 0.0184(3) Uani 1 1 d . . . . .
H20A H 0.4624 0.4150 0.0868 0.028 Uiso 1 1 calc R U . . .
H20B H 0.5506 0.4010 0.1534 0.028 Uiso 1 1 calc R U . . .
H20C H 0.5504 0.3404 0.0904 0.028 Uiso 1 1 calc R U . . .
C21 C 0.69177(12) 0.60102(8) 0.32583(7) 0.0123(3) Uani 1 1 d . . . . .
C22 C 0.61318(13) 0.42875(8) 0.34421(7) 0.0137(3) Uani 1 1 d . . . . .
C23 C 0.66145(15) 0.42818(8) 0.41363(8) 0.0202(3) Uani 1 1 d . . . . .
H23 H 0.7461 0.4383 0.4226 0.024 Uiso 1 1 calc R U . . .
C24 C 0.58311(18) 0.41242(10) 0.46953(8) 0.0287(4) Uani 1 1 d . . . . .
H24 H 0.6159 0.4117 0.5157 0.034 Uiso 1 1 calc R U . . .
C25 C 0.45679(18) 0.39777(10) 0.45689(9) 0.0308(4) Uani 1 1 d . . . . .
H25 H 0.4048 0.3870 0.4943 0.037 Uiso 1 1 calc R U . . .
C26 C 0.40840(16) 0.39927(9) 0.38802(9) 0.0279(4) Uani 1 1 d . . . . .
H26 H 0.3233 0.3904 0.3794 0.034 Uiso 1 1 calc R U . . .
C27 C 0.48621(14) 0.41393(9) 0.33162(8) 0.0194(3) Uani 1 1 d . . . . .
H27 H 0.4532 0.4138 0.2855 0.023 Uiso 1 1 calc R U . . .
C28 C 0.42027(12) 0.63296(8) 0.24557(7) 0.0135(3) Uani 1 1 d . . . . .
C29 C 0.39553(13) 0.63023(8) 0.31757(7) 0.0159(3) Uani 1 1 d . . . . .
H29 H 0.4407 0.5959 0.3473 0.019 Uiso 1 1 calc R U . . .
C30 C 0.30320(13) 0.67891(9) 0.34485(8) 0.0204(3) Uani 1 1 d . . . . .
H30 H 0.2886 0.6780 0.3931 0.025 Uiso 1 1 calc R U . . .
C31 C 0.23282(13) 0.72876(9) 0.30074(8) 0.0217(3) Uani 1 1 d . . . . .
H31 H 0.1700 0.7602 0.3191 0.026 Uiso 1 1 calc R U . . .
C32 C 0.25666(14) 0.73136(9) 0.22922(8) 0.0208(3) Uani 1 1 d . . . . .
H32 H 0.2095 0.7646 0.1995 0.025 Uiso 1 1 calc R U . . .
C33 C 0.35065(13) 0.68453(8) 0.20159(8) 0.0177(3) Uani 1 1 d . . . . .
H33 H 0.3673 0.6875 0.1537 0.021 Uiso 1 1 calc R U . . .
C61 C 0.10893(17) 0.32143(10) 0.45608(9) 0.0302(4) Uani 1 1 d . . . . .
H61A H 0.1156 0.3270 0.4053 0.036 Uiso 1 1 calc R U . . .
H61B H 0.1902 0.3060 0.4759 0.036 Uiso 1 1 calc R U . . .
C62 C 0.06752(16) 0.39935(9) 0.48827(9) 0.0269(4) Uani 1 1 d . . . . .
H62A H 0.0230 0.4321 0.4536 0.032 Uiso 1 1 calc R U . . .
H62B H 0.1384 0.4289 0.5080 0.032 Uiso 1 1 calc R U . . .
C63 C -0.01879(16) 0.37183(10) 0.54599(9) 0.0283(4) Uani 1 1 d . . . . .
H63A H 0.0280 0.3590 0.5893 0.034 Uiso 1 1 calc R U . . .
H63B H -0.0815 0.4117 0.5559 0.034 Uiso 1 1 calc R U . . .
C64 C -0.07740(15) 0.29854(10) 0.51281(9) 0.0276(4) Uani 1 1 d . . . . .
H64A H -0.1046 0.2622 0.5491 0.033 Uiso 1 1 calc R U . . .
H64B H -0.1494 0.3129 0.4829 0.033 Uiso 1 1 calc R U . . .
B1 B 0.68342(14) 0.55461(8) 0.25293(8) 0.0108(3) Uani 1 1 d . . . . .

loop_
_atom_site_aniso_label
_atom_site_aniso_U_11
_atom_site_aniso_U_22
_atom_site_aniso_U_33
_atom_site_aniso_U_23
_atom_site_aniso_U_13
_atom_site_aniso_U_12
S1 0.01448(17) 0.00874(16) 0.01428(17) 0.00186(12) 0.00486(12) 0.00127(12)
S2 0.01307(17) 0.01250(16) 0.01400(17) -0.00255(12) -0.00071(12) 0.00092(12)
O1 0.0505(8) 0.0212(6) 0.0397(7) -0.0037(5) 0.0180(6) -0.0031(6)
N1 0.0112(5) 0.0091(5) 0.0096(5) 0.0011(4) 0.0010(4) -0.0011(4)
N2 0.0203(6) 0.0156(6) 0.0167(6) -0.0018(5) 0.0008(5) 0.0013(5)
C1 0.0093(6) 0.0107(6) 0.0111(6) 0.0004(5) -0.0019(5) -0.0001(5)
C2 0.0221(7) 0.0115(6) 0.0132(7) 0.0037(5) 0.0060(5) -0.0016(5)
C3A 0.0187(10) 0.0188(11) 0.0243(12) 0.0048(9) 0.0096(9) -0.0009(8)
C4A 0.0375(15) 0.0185(10) 0.0126(10) 0.0032(8) 0.0044(9) -0.0054(10)
C5A 0.0215(14) 0.0116(10) 0.0180(13) 0.0036(8) 0.0039(10) 0.0004(11)
C3B 0.022(3) 0.016(3) 0.020(4) 0.003(3) 0.008(3) -0.002(3)
C4B 0.026(4) 0.025(3) 0.009(3) 0.003(2) -0.002(2) -0.003(3)
C5B 0.018(4) 0.010(3) 0.012(4) 0.002(2) 0.006(3) -0.002(3)
C6 0.0202(7) 0.0084(6) 0.0155(7) 0.0002(5) 0.0046(5) -0.0025(5)
C7 0.0210(8) 0.0132(7) 0.0391(9) 0.0003(6) -0.0067(7) -0.0060(6)
C8 0.0230(8) 0.0082(6) 0.0371(9) 0.0007(6) -0.0035(6) 0.0005(6)
C9 0.0126(6) 0.0080(6) 0.0100(6) 0.0005(5) 0.0036(5) 0.0002(5)
C10 0.0118(6) 0.0138(6) 0.0110(6) 0.0007(5) 0.0032(5) -0.0012(5)
C11 0.0133(7) 0.0191(7) 0.0239(8) -0.0054(6) -0.0034(6) 0.0005(6)
C12 0.0207(8) 0.0684(13) 0.0199(8) -0.0118(8) -0.0049(6) -0.0019(8)
C13 0.0141(7) 0.0237(8) 0.0334(9) -0.0025(7) -0.0004(6) -0.0032(6)
C14 0.0137(7) 0.0147(7) 0.0167(7) 0.0033(5) 0.0018(5) 0.0028(5)
C15 0.0198(7) 0.0090(6) 0.0212(7) 0.0011(5) 0.0061(6) 0.0015(5)
C16 0.0181(7) 0.0122(6) 0.0165(7) -0.0038(5) 0.0024(5) -0.0037(5)
C17 0.0134(6) 0.0134(6) 0.0104(6) -0.0007(5) 0.0026(5) -0.0002(5)
C18 0.0145(7) 0.0153(7) 0.0140(7) -0.0031(5) -0.0017(5) 0.0002(5)
C19 0.0211(7) 0.0223(7) 0.0161(7) -0.0038(6) -0.0031(6) -0.0008(6)
C20 0.0144(7) 0.0205(7) 0.0202(7) -0.0047(6) -0.0001(5) -0.0030(6)
C21 0.0104(6) 0.0098(6) 0.0168(7) 0.0035(5) 0.0012(5) 0.0004(5)
C22 0.0203(7) 0.0067(6) 0.0146(7) 0.0011(5) 0.0070(5) 0.0007(5)
C23 0.0281(8) 0.0158(7) 0.0166(7) 0.0024(6) 0.0019(6) 0.0025(6)
C24 0.0487(11) 0.0222(8) 0.0156(7) 0.0029(6) 0.0080(7) 0.0035(7)
C25 0.0454(10) 0.0209(8) 0.0274(9) 0.0017(7) 0.0237(8) -0.0017(7)
C26 0.0259(8) 0.0232(8) 0.0355(9) -0.0024(7) 0.0156(7) -0.0053(7)
C27 0.0217(7) 0.0160(7) 0.0208(7) -0.0014(6) 0.0057(6) -0.0025(6)
C28 0.0099(6) 0.0114(6) 0.0193(7) -0.0021(5) 0.0007(5) -0.0019(5)
C29 0.0117(6) 0.0168(7) 0.0191(7) 0.0015(6) 0.0004(5) -0.0006(5)
C30 0.0158(7) 0.0249(8) 0.0209(7) -0.0018(6) 0.0050(6) -0.0004(6)
C31 0.0123(7) 0.0182(7) 0.0348(9) -0.0051(6) 0.0040(6) 0.0020(6)
C32 0.0164(7) 0.0154(7) 0.0301(8) 0.0014(6) -0.0047(6) 0.0019(6)
C33 0.0184(7) 0.0155(7) 0.0190(7) 0.0008(6) -0.0016(6) -0.0006(5)
C61 0.0344(9) 0.0243(8) 0.0325(9) 0.0048(7) 0.0096(7) 0.0023(7)
C62 0.0303(9) 0.0201(8) 0.0304(9) 0.0007(7) 0.0019(7) -0.0015(6)
C63 0.0304(9) 0.0293(9) 0.0252(8) -0.0044(7) 0.0029(7) -0.0010(7)
C64 0.0233(8) 0.0205(8) 0.0389(9) 0.0035(7) 0.0006(7) 0.0021(6)
B1 0.0111(7) 0.0084(7) 0.0131(7) 0.0002(5) 0.0013(5) 0.0005(5)

loop_
_atom_type_symbol
_atom_type_description
_atom_type_scat_dispersion_real
_atom_type_scat_dispersion_imag
_atom_type_scat_source
C C 0.0033 0.0016 'International Tables Vol C Tables 4.2.6.8 and 6.1.1.4'
H H 0.0000 0.0000 'International Tables Vol C Tables 4.2.6.8 and 6.1.1.4'
B B 0.0013 0.0007 'International Tables Vol C Tables 4.2.6.8 and 6.1.1.4'
N N 0.0061 0.0033 'International Tables Vol C Tables 4.2.6.8 and 6.1.1.4'
O O 0.0106 0.0060 'International Tables Vol C Tables 4.2.6.8 and 6.1.1.4'
S S 0.1246 0.1234 'International Tables Vol C Tables 4.2.6.8 and 6.1.1.4'

loop_
_geom_angle_atom_site_label_1
_geom_angle_atom_site_label_2
_geom_angle_atom_site_label_3
_geom_angle
C22 S1 B1 100.21(6)
C28 S2 B1 112.33(6)
C64 O1 C61 108.69(12)
C1 N1 C9 126.28(11)
C1 N1 C2 114.10(11)
C9 N1 C2 119.49(10)
N1 C1 C6 109.77(11)
N1 C1 B1 127.44(12)
C6 C1 B1 122.64(11)
C3B C2 C5B 122.3(4)
C3B C2 C4A 72.9(3)
C5B C2 C4A 134.2(4)
C3B C2 C5A 138.5(3)
C5B C2 C5A 25.3(3)
C4A C2 C5A 113.31(16)
C3B C2 N1 114.4(3)
C5B C2 N1 100.6(3)
C4A C2 N1 111.51(12)
C5A C2 N1 101.55(13)
C3B C2 C3A 37.2(3)
C5B C2 C3A 88.9(3)
C4A C2 C3A 108.21(15)
C5A C2 C3A 111.65(16)
N1 C2 C3A 110.54(12)
C3B C2 C4B 107.9(4)
C5B C2 C4B 107.2(4)
C4A C2 C4B 35.7(2)
C5A C2 C4B 82.5(3)
N1 C2 C4B 102.6(2)
C3A C2 C4B 139.7(3)
C3B C3A C2 64.3(4)
C3B C3A H3AA 87.4
C2 C3A H3AA 109.5
C3B C3A H3AB 61.5
C2 C3A H3AB 109.5
H3AA C3A H3AB 109.5
C3B C3A H3AC 163.1
C2 C3A H3AC 109.5
H3AA C3A H3AC 109.5
H3AB C3A H3AC 109.5
C4B C4A C2 80.7(4)
C4B C4A C3B 131.5(4)
C2 C4A C3B 52.0(2)
C4B C4A H4AA 109.0
C2 C4A H4AA 109.5
C3B C4A H4AA 81.3
C4B C4A H4AB 31.5
C2 C4A H4AB 109.5
C3B C4A H4AB 161.5
H4AA C4A H4AB 109.5
C4B C4A H4AC 133.5
C2 C4A H4AC 109.5
C3B C4A H4AC 79.5
H4AA C4A H4AC 109.5
H4AB C4A H4AC 109.5
C5B C5A C2 73.7(8)
C5B C5A C6 79.3(7)
C2 C5A C6 106.92(16)
C5B C5A H5AA 167.0
C2 C5A H5AA 110.3
C6 C5A H5AA 110.3
C5B C5A H5AB 58.9
C2 C5A H5AB 110.3
C6 C5A H5AB 110.3
H5AA C5A H5AB 108.6
C3A C3B C2 78.6(4)
C3A C3B C4A 130.4(5)
C2 C3B C4A 55.1(2)
C3A C3B H3BA 99.0
C2 C3B H3BA 109.5
C4A C3B H3BA 82.7
C3A C3B H3BB 144.8
C2 C3B H3BB 109.5
C4A C3B H3BB 74.9
H3BA C3B H3BB 109.5
C3A C3B H3BC 39.1
C2 C3B H3BC 109.5
C4A C3B H3BC 163.8
H3BA C3B H3BC 109.5
H3BB C3B H3BC 109.5
C4A C4B C2 63.6(4)
C4A C4B H4BA 89.0
C2 C4B H4BA 109.5
C4A C4B H4BB 161.5
C2 C4B H4BB 109.5
H4BA C4B H4BB 109.5
C4A C4B H4BC 60.9
C2 C4B H4BC 109.5
H4BA C4B H4BC 109.5
H4BB C4B H4BC 109.5
C5A C5B C2 81.1(8)
C5A C5B C6 76.3(7)
C2 C5B C6 108.2(4)
C5A C5B H5BA 55.4
C2 C5B H5BA 110.1
C6 C5B H5BA 110.1
C5A C5B H5BB 163.5
C2 C5B H5BB 110.1
C6 C5B H5BB 110.1
H5BA C5B H5BB 108.4
C8 C6 C1 115.54(11)
C8 C6 C7 108.73(12)
C1 C6 C7 107.89(11)
C8 C6 C5A 106.04(15)
C1 C6 C5A 102.53(13)
C7 C6 C5A 116.31(16)
C8 C6 C5B 125.7(3)
C1 C6 C5B 102.1(3)
C7 C6 C5B 94.0(3)
C5A C6 C5B 24.4(3)
C6 C7 H7A 109.5
C6 C7 H7B 109.5
H7A C7 H7B 109.5
C6 C7 H7C 109.5
H7A C7 H7C 109.5
H7B C7 H7C 109.5
C6 C8 H8A 109.5
C6 C8 H8B 109.5
H8A C8 H8B 109.5
C6 C8 H8C 109.5
H8A C8 H8C 109.5
H8B C8 H8C 109.5
C17 C9 C10 121.76(12)
C17 C9 N1 120.74(11)
C10 C9 N1 117.48(11)
C14 C10 C9 117.60(12)
C14 C10 C11 117.01(12)
C9 C10 C11 125.37(12)
C10 C11 C13 111.58(12)
C10 C11 C12 111.51(13)
C13 C11 C12 108.62(13)
C10 C11 H11 108.3
C13 C11 H11 108.3
C12 C11 H11 108.3
C11 C12 H12A 109.5
C11 C12 H12B 109.5
H12A C12 H12B 109.5
C11 C12 H12C 109.5
H12A C12 H12C 109.5
H12B C12 H12C 109.5
C11 C13 H13A 109.5
C11 C13 H13B 109.5
H13A C13 H13B 109.5
C11 C13 H13C 109.5
H13A C13 H13C 109.5
H13B C13 H13C 109.5
C15 C14 C10 121.78(13)
C15 C14 H14 119.1
C10 C14 H14 119.1
C16 C15 C14 119.53(13)
C16 C15 H15 120.2
C14 C15 H15 120.2
C15 C16 C17 121.87(13)
C15 C16 H16 119.1
C17 C16 H16 119.1
C16 C17 C9 117.40(12)
C16 C17 C18 116.77(12)
C9 C17 C18 125.73(12)
C17 C18 C20 110.27(11)
C17 C18 C19 111.66(11)
C20 C18 C19 108.53(11)
C17 C18 H18 108.8
C20 C18 H18 108.8
C19 C18 H18 108.8
C18 C19 H19A 109.5
C18 C19 H19B 109.5
H19A C19 H19B 109.5
C18 C19 H19C 109.5
H19A C19 H19C 109.5
H19B C19 H19C 109.5
C18 C20 H20A 109.5
C18 C20 H20B 109.5
H20A C20 H20B 109.5
C18 C20 H20C 109.5
H20A C20 H20C 109.5
H20B C20 H20C 109.5
N2 C21 B1 175.36(14)
C27 C22 C23 119.30(13)
C27 C22 S1 121.03(11)
C23 C22 S1 119.61(11)
C24 C23 C22 120.13(15)
C24 C23 H23 119.9
C22 C23 H23 119.9
C25 C24 C23 120.47(15)
C25 C24 H24 119.8
C23 C24 H24 119.8
C24 C25 C26 119.46(14)
C24 C25 H25 120.3
C26 C25 H25 120.3
C25 C26 C27 120.54(16)
C25 C26 H26 119.7
C27 C26 H26 119.7
C22 C27 C26 120.07(15)
C22 C27 H27 120.0
C26 C27 H27 120.0
C29 C28 C33 119.15(13)
C29 C28 S2 123.20(11)
C33 C28 S2 117.01(11)
C30 C29 C28 119.95(13)
C30 C29 H29 120.0
C28 C29 H29 120.0
C31 C30 C29 120.61(14)
C31 C30 H30 119.7
C29 C30 H30 119.7
C32 C31 C30 119.61(13)
C32 C31 H31 120.2
C30 C31 H31 120.2
C31 C32 C33 120.36(14)
C31 C32 H32 119.8
C33 C32 H32 119.8
C32 C33 C28 120.29(13)
C32 C33 H33 119.9
C28 C33 H33 119.9
O1 C61 C62 107.78(13)
O1 C61 H61A 110.2
C62 C61 H61A 110.2
O1 C61 H61B 110.2
C62 C61 H61B 110.2
H61A C61 H61B 108.5
C61 C62 C63 102.42(13)
C61 C62 H62A 111.3
C63 C62 H62A 111.3
C61 C62 H62B 111.3
C63 C62 H62B 111.3
H62A C62 H62B 109.2
C64 C63 C62 101.69(13)
C64 C63 H63A 111.4
C62 C63 H63A 111.4
C64 C63 H63B 111.4
C62 C63 H63B 111.4
H63A C63 H63B 109.3
O1 C64 C63 106.26(13)
O1 C64 H64A 110.5
C63 C64 H64A 110.5
O1 C64 H64B 110.5
C63 C64 H64B 110.5
H64A C64 H64B 108.7
C21 B1 C1 112.04(11)
C21 B1 S1 107.44(9)
C1 B1 S1 115.25(9)
C21 B1 S2 113.46(9)
C1 B1 S2 99.64(9)
S1 B1 S2 109.00(7)

loop_
_geom_bond_atom_site_label_1
_geom_bond_atom_site_label_2
_geom_bond_distance
S1 C22 1.7823(14)
S1 B1 1.9248(15)
S2 C28 1.7736(14)
S2 B1 1.9578(16)
O1 C64 1.427(2)
O1 C61 1.428(2)
N1 C1 1.3064(17)
N1 C9 1.4709(16)
N1 C2 1.5441(16)
N2 C21 1.1462(18)
C1 C6 1.5344(18)
C1 B1 1.6297(19)
C2 C3B 1.440(6)
C2 C5B 1.480(7)
C2 C4A 1.498(2)
C2 C5A 1.523(3)
C2 C3A 1.566(2)
C2 C4B 1.650(6)
C3A C3B 0.965(7)
C3A H3AA 0.9600
C3A H3AB 0.9600
C3A H3AC 0.9600
C4A C4B 0.974(7)
C4A C3B 1.745(7)
C4A H4AA 0.9600
C4A H4AB 0.9600
C4A H4AC 0.9600
C5A C5B 0.658(7)
C5A C6 1.548(3)
C5A H5AA 0.9700
C5A H5AB 0.9700
C3B H3BA 0.9600
C3B H3BB 0.9600
C3B H3BC 0.9600
C4B H4BA 0.9600
C4B H4BB 0.9600
C4B H4BC 0.9600
C5B C6 1.566(7)
C5B H5BA 0.9700
C5B H5BB 0.9700
C6 C8 1.525(2)
C6 C7 1.538(2)
C7 H7A 0.9600
C7 H7B 0.9600
C7 H7C 0.9600
C8 H8A 0.9600
C8 H8B 0.9600
C8 H8C 0.9600
C9 C17 1.4104(18)
C9 C10 1.4115(19)
C10 C14 1.3942(19)
C10 C11 1.5267(19)
C11 C13 1.533(2)
C11 C12 1.536(2)
C11 H11 0.9800
C12 H12A 0.9600
C12 H12B 0.9600
C12 H12C 0.9600
C13 H13A 0.9600
C13 H13B 0.9600
C13 H13C 0.9600
C14 C15 1.382(2)
C14 H14 0.9300
C15 C16 1.381(2)
C15 H15 0.9300
C16 C17 1.3979(19)
C16 H16 0.9300
C17 C18 1.5210(19)
C18 C20 1.5389(19)
C18 C19 1.5399(19)
C18 H18 0.9800
C19 H19A 0.9600
C19 H19B 0.9600
C19 H19C 0.9600
C20 H20A 0.9600
C20 H20B 0.9600
C20 H20C 0.9600
C21 B1 1.584(2)
C22 C27 1.391(2)
C22 C23 1.395(2)
C23 C24 1.393(2)
C23 H23 0.9300
C24 C25 1.384(3)
C24 H24 0.9300
C25 C26 1.386(3)
C25 H25 0.9300
C26 C27 1.393(2)
C26 H26 0.9300
C27 H27 0.9300
C28 C29 1.395(2)
C28 C33 1.3991(19)
C29 C30 1.392(2)
C29 H29 0.9300
C30 C31 1.387(2)
C30 H30 0.9300
C31 C32 1.384(2)
C31 H31 0.9300
C32 C33 1.390(2)
C32 H32 0.9300
C33 H33 0.9300
C61 C62 1.516(2)
C61 H61A 0.9700
C61 H61B 0.9700
C62 C63 1.521(2)
C62 H62A 0.9700
C62 H62B 0.9700
C63 C64 1.510(2)
C63 H63A 0.9700
C63 H63B 0.9700
C64 H64A 0.9700
C64 H64B 0.9700

loop_
_geom_torsion_atom_site_label_1
_geom_torsion_atom_site_label_2
_geom_torsion_atom_site_label_3
_geom_torsion_atom_site_label_4
_geom_torsion
C9 N1 C1 C6 166.25(12)
C2 N1 C1 C6 -9.53(15)
C9 N1 C1 B1 -18.2(2)
C2 N1 C1 B1 165.97(12)
C1 N1 C2 C3B 153.5(4)
C9 N1 C2 C3B -22.6(4)
C1 N1 C2 C5B 20.5(4)
C9 N1 C2 C5B -155.6(4)
C1 N1 C2 C4A -126.18(15)
C9 N1 C2 C4A 57.72(18)
C1 N1 C2 C5A -5.21(18)
C9 N1 C2 C5A 178.70(15)
C1 N1 C2 C3A 113.39(15)
C9 N1 C2 C3A -62.70(17)
C1 N1 C2 C4B -90.0(3)
C9 N1 C2 C4B 93.9(3)
C5B C2 C3A C3B -155.4(5)
C4A C2 C3A C3B -18.8(4)
C5A C2 C3A C3B -144.1(4)
N1 C2 C3A C3B 103.6(4)
C4B C2 C3A C3B -39.7(6)
C3B C2 C4A C4B -168.4(5)
C5B C2 C4A C4B -49.7(6)
C5A C2 C4A C4B -32.3(4)
N1 C2 C4A C4B 81.5(4)
C3A C2 C4A C4B -156.7(4)
C5B C2 C4A C3B 118.7(5)
C5A C2 C4A C3B 136.1(3)
N1 C2 C4A C3B -110.0(3)
C3A C2 C4A C3B 11.7(3)
C4B C2 C4A C3B 168.4(5)
C3B C2 C5A C5B -59.7(9)
C4A C2 C5A C5B -149.8(7)
N1 C2 C5A C5B 90.4(8)
C3A C2 C5A C5B -27.4(8)
C4B C2 C5A C5B -168.2(8)
C3B C2 C5A C6 -132.7(5)
C5B C2 C5A C6 -73.1(7)
C4A C2 C5A C6 137.09(19)
N1 C2 C5A C6 17.4(2)
C3A C2 C5A C6 -100.4(2)
C4B C2 C5A C6 118.8(3)
C2 C3A C3B C4A 20.1(4)
C5B C2 C3B C3A 29.4(6)
C4A C2 C3B C3A 161.3(4)
C5A C2 C3B C3A 55.3(6)
N1 C2 C3B C3A -92.3(4)
C4B C2 C3B C3A 154.3(4)
C5B C2 C3B C4A -131.9(4)
C5A C2 C3B C4A -106.1(4)
N1 C2 C3B C4A 106.36(19)
C3A C2 C3B C4A -161.3(4)
C4B C2 C3B C4A -7.1(3)
C4B C4A C3B C3A -9.0(10)
C2 C4A C3B C3A -24.3(5)
C4B C4A C3B C2 15.3(6)
C3B C4A C4B C2 -12.2(5)
C3B C2 C4B C4A 11.6(5)
C5B C2 C4B C4A 145.1(4)
C5A C2 C4B C4A 150.3(4)
N1 C2 C4B C4A -109.5(3)
C3A C2 C4B C4A 35.5(6)
C6 C5A C5B C2 111.3(2)
C2 C5A C5B C6 -111.3(2)
C3B C2 C5B C5A 137.4(7)
C4A C2 C5B C5A 40.0(9)
N1 C2 C5B C5A -94.6(7)
C3A C2 C5B C5A 154.7(7)
C4B C2 C5B C5A 12.3(8)
C3B C2 C5B C6 -150.3(5)
C4A C2 C5B C6 112.3(4)
C5A C2 C5B C6 72.3(7)
N1 C2 C5B C6 -22.3(6)
C3A C2 C5B C6 -133.0(5)
C4B C2 C5B C6 84.6(6)
N1 C1 C6 C8 134.71(13)
B1 C1 C6 C8 -41.06(18)
N1 C1 C6 C7 -103.41(13)
B1 C1 C6 C7 80.83(15)
N1 C1 C6 C5A 19.88(18)
B1 C1 C6 C5A -155.88(16)
N1 C1 C6 C5B -5.1(4)
B1 C1 C6 C5B 179.1(4)
C5B C5A C6 C8 146.7(7)
C2 C5A C6 C8 -144.16(17)
C5B C5A C6 C1 -91.7(8)
C2 C5A C6 C1 -22.6(2)
C5B C5A C6 C7 25.7(8)
C2 C5A C6 C7 94.8(2)
C2 C5A C6 C5B 69.1(7)
C5A C5B C6 C8 -40.5(9)
C2 C5B C6 C8 -116.1(4)
C5A C5B C6 C1 93.7(7)
C2 C5B C6 C1 18.1(6)
C5A C5B C6 C7 -157.0(7)
C2 C5B C6 C7 127.4(5)
C2 C5B C6 C5A -75.6(8)
C1 N1 C9 C17 95.50(16)
C2 N1 C9 C17 -88.93(15)
C1 N1 C9 C10 -85.86(16)
C2 N1 C9 C10 89.71(14)
C17 C9 C10 C14 2.01(18)
N1 C9 C10 C14 -176.62(11)
C17 C9 C10 C11 -176.31(12)
N1 C9 C10 C11 5.07(18)
C14 C10 C11 C13 51.14(17)
C9 C10 C11 C13 -130.54(14)
C14 C10 C11 C12 -70.53(16)
C9 C10 C11 C12 107.79(16)
C9 C10 C14 C15 0.35(19)
C11 C10 C14 C15 178.81(12)
C10 C14 C15 C16 -2.0(2)
C14 C15 C16 C17 1.4(2)
C15 C16 C17 C9 0.85(19)
C15 C16 C17 C18 -175.58(12)
C10 C9 C17 C16 -2.59(18)
N1 C9 C17 C16 175.99(11)
C10 C9 C17 C18 173.49(12)
N1 C9 C17 C18 -7.93(19)
C16 C17 C18 C20 59.37(15)
C9 C17 C18 C20 -116.73(14)
C16 C17 C18 C19 -61.38(16)
C9 C17 C18 C19 122.52(14)
B1 S1 C22 C27 81.75(12)
B1 S1 C22 C23 -100.98(12)
C27 C22 C23 C24 0.4(2)
S1 C22 C23 C24 -176.93(11)
C22 C23 C24 C25 -0.5(2)
C23 C24 C25 C26 -0.3(2)
C24 C25 C26 C27 1.2(2)
C23 C22 C27 C26 0.5(2)
S1 C22 C27 C26 177.73(11)
C25 C26 C27 C22 -1.2(2)
B1 S2 C28 C29 -51.51(13)
B1 S2 C28 C33 137.74(11)
C33 C28 C29 C30 -0.5(2)
S2 C28 C29 C30 -171.06(11)
C28 C29 C30 C31 1.8(2)
C29 C30 C31 C32 -1.5(2)
C30 C31 C32 C33 -0.1(2)
C31 C32 C33 C28 1.4(2)
C29 C28 C33 C32 -1.1(2)
S2 C28 C33 C32 170.04(11)
C64 O1 C61 C62 -1.07(19)
O1 C61 C62 C63 22.59(18)
C61 C62 C63 C64 -33.91(17)
C61 O1 C64 C63 -21.44(18)
C62 C63 C64 O1 34.76(17)
N1 C1 B1 C21 148.55(13)
C6 C1 B1 C21 -36.47(16)
N1 C1 B1 S1 25.29(18)
C6 C1 B1 S1 -159.74(10)
N1 C1 B1 S2 -91.15(13)
C6 C1 B1 S2 83.82(12)
